data_7047167
loop_
_publ_author_name
'Liu, Hsueh-Ju'
'Ziegler, Micah S.'
'Tilley, T. Don'

_publ_section_title
;
 Synthesis, structures, and reactivity studies of cyclometalated
 N-heterocyclic carbene complexes of ruthenium.
;
_journal_issue 35
_journal_name_full 'Dalton transactions (Cambridge, England : 2003)'
_journal_page_first 12138
_journal_page_last 12146
_journal_paper_doi 10.1039/c8dt01925h
_journal_volume 47
_journal_year 2018
_chemical_formula_moiety 'C29 H38 N2 Ru'
_chemical_formula_sum 'C29 H38 N2 Ru'
_chemical_formula_weight 515.68
_chemical_name_common hj2155
_space_group_crystal_system monoclinic
_space_group_IT_number 15
_space_group_name_Hall '-C 2yc'
_space_group_name_H-M_alt 'C 1 2/c 1'
_symmetry_space_group_name_Hall '-C 2yc'
_symmetry_space_group_name_H-M 'C 1 2/c 1'
_atom_sites_solution_hydrogens mixed
_atom_sites_solution_primary iterative
_atom_sites_solution_secondary difmap
_audit_creation_method SHELXL-2014/7
_audit_update_record
;
2018-07-05 deposited with the CCDC.
2018-07-09 downloaded from the CCDC.
;
_cell_angle_alpha 90
_cell_angle_beta 100.620(5)
_cell_angle_gamma 90
_cell_formula_units_Z 8
_cell_length_a 37.284(5)
_cell_length_b 8.189(5)
_cell_length_c 17.397(5)
_cell_measurement_reflns_used 9970
_cell_measurement_temperature 100(2)
_cell_measurement_theta_max 25.3683
_cell_measurement_theta_min 2.2231
_cell_volume 5221(4)
_computing_cell_refinement 'SAINT V7.68A integration software'
_computing_data_collection 'Bruker APEX2 software'
_computing_data_reduction 'SORTAV (Blessing, 1995)'
_computing_molecular_graphics ORTEP-32
_computing_publication_material WinGX
_computing_structure_refinement 'SHELXL-2014/7 (Sheldrick 2014)'
_computing_structure_solution 'SHELXT-2014/4 (Sheldrick 2014)'
_diffrn_ambient_temperature 100(2)
_diffrn_detector_area_resol_mean 8.366
_diffrn_measured_fraction_theta_full 0.984
_diffrn_measured_fraction_theta_max 0.980
_diffrn_measurement_device_type 'Bruker APEX-II'
_diffrn_measurement_method 'phi or omega oscillation scans'
_diffrn_radiation_type MoK\a
_diffrn_radiation_wavelength 0.71073
_diffrn_reflns_av_R_equivalents 0.0259
_diffrn_reflns_av_unetI/netI 0.0251
_diffrn_reflns_Laue_measured_fraction_full 0.984
_diffrn_reflns_Laue_measured_fraction_max 0.980
_diffrn_reflns_limit_h_max 44
_diffrn_reflns_limit_h_min -44
_diffrn_reflns_limit_k_max 9
_diffrn_reflns_limit_k_min -9
_diffrn_reflns_limit_l_max 16
_diffrn_reflns_limit_l_min -20
_diffrn_reflns_number 19770
_diffrn_reflns_point_group_measured_fraction_full 0.984
_diffrn_reflns_point_group_measured_fraction_max 0.980
_diffrn_reflns_theta_full 25.000
_diffrn_reflns_theta_max 25.380
_diffrn_reflns_theta_min 2.223
_diffrn_source 'sealed x-ray tube'
_exptl_absorpt_coefficient_mu 0.619
_exptl_absorpt_correction_T_max 0.7452
_exptl_absorpt_correction_T_min 0.6431
_exptl_absorpt_correction_type multi-scan
_exptl_absorpt_process_details SADABS
_exptl_crystal_colour yellow
_exptl_crystal_density_diffrn 1.312
_exptl_crystal_density_method 'not measured'
_exptl_crystal_description prism
_exptl_crystal_F_000 2160
_refine_diff_density_max 0.413
_refine_diff_density_min -0.429
_refine_diff_density_rms 0.062
_refine_ls_extinction_method none
_refine_ls_goodness_of_fit_ref 1.055
_refine_ls_hydrogen_treatment mixed
_refine_ls_matrix_type full
_refine_ls_number_parameters 310
_refine_ls_number_reflns 4689
_refine_ls_number_restraints 0
_refine_ls_restrained_S_all 1.055
_refine_ls_R_factor_all 0.0314
_refine_ls_R_factor_gt 0.0267
_refine_ls_shift/su_max 0.003
_refine_ls_shift/su_mean 0.000
_refine_ls_structure_factor_coef Fsqd
_refine_ls_weighting_details 'w=1/[\s^2^(Fo^2^)+(0.0276P)^2^+10.4828P] where P=(Fo^2^+2Fc^2^)/3'
_refine_ls_weighting_scheme calc
_refine_ls_wR_factor_gt 0.0635
_refine_ls_wR_factor_ref 0.0672
_reflns_Friedel_coverage 0.000
_reflns_number_gt 4193
_reflns_number_total 4689
_reflns_threshold_expression 'I > 2\s(I)'
_cod_data_source_file c8dt01925h2.cif
_cod_data_source_block hj2155
_cod_depositor_comments 'Adding full bibliography for 7047167--7047171.cif.'
_cod_database_code 7047167
_shelx_shelxl_version_number 2014/7
_shelx_space_group_comment
;
The symmetry employed for this shelxl refinement is uniquely defined
by the following loop, which should always be used as a source of
symmetry information in preference to the above space-group names.
They are only intended as comments.
;

loop_
_space_group_symop_operation_xyz
'x, y, z'
'-x, y, -z+1/2'
'x+1/2, y+1/2, z'
'-x+1/2, y+1/2, -z+1/2'
'-x, -y, -z'
'x, -y, z-1/2'
'-x+1/2, -y+1/2, -z'
'x+1/2, -y+1/2, z-1/2'

loop_
_atom_site_label
_atom_site_type_symbol
_atom_site_fract_x
_atom_site_fract_y
_atom_site_fract_z
_atom_site_U_iso_or_equiv
_atom_site_adp_type
_atom_site_occupancy
_atom_site_site_symmetry_order
_atom_site_calc_flag
_atom_site_refinement_flags_posn
_atom_site_refinement_flags_adp
C1 C 0.37932(6) 0.6668(3) 0.28680(13) 0.0206(5) Uani 1 1 d . .
C2 C 0.32196(6) 0.5482(3) 0.20622(12) 0.0199(5) Uani 1 1 d . .
C3 C 0.29492(6) 0.6582(3) 0.17360(13) 0.0239(5) Uani 1 1 d . .
C4 C 0.30378(9) 0.8321(3) 0.15740(16) 0.0422(7) Uani 1 1 d . .
H4A H 0.3147 0.8859 0.2065 0.063 Uiso 1 1 calc R U
H4B H 0.2814 0.8895 0.1339 0.063 Uiso 1 1 calc R U
H4C H 0.3210 0.8345 0.1212 0.063 Uiso 1 1 calc R U
C5 C 0.25910(6) 0.6008(3) 0.15809(14) 0.0330(6) Uani 1 1 d . .
H5 H 0.2399 0.6721 0.1354 0.040 Uiso 1 1 calc R U
C6 C 0.25108(7) 0.4422(4) 0.17520(15) 0.0372(7) Uani 1 1 d . .
H6 H 0.2264 0.4063 0.1657 0.045 Uiso 1 1 calc R U
C7 C 0.27835(7) 0.3358(3) 0.20583(14) 0.0338(6) Uani 1 1 d . .
H7 H 0.2725 0.2263 0.2165 0.041 Uiso 1 1 calc R U
C8 C 0.31450(6) 0.3864(3) 0.22138(13) 0.0258(5) Uani 1 1 d . .
C9 C 0.34526(9) 0.2701(3) 0.25228(18) 0.0490(8) Uani 1 1 d . .
H9A H 0.3352 0.1694 0.2702 0.073 Uiso 1 1 calc R U
H9B H 0.3617 0.3211 0.2961 0.073 Uiso 1 1 calc R U
H9C H 0.3588 0.2443 0.2106 0.073 Uiso 1 1 calc R U
C10 C 0.38013(7) 0.5830(4) 0.16159(16) 0.0471(8) Uani 1 1 d . .
H10 H 0.3721 0.5394 0.1107 0.057 Uiso 1 1 calc R U
C11 C 0.41339(7) 0.6391(4) 0.19073(16) 0.0468(8) Uani 1 1 d . .
H11 H 0.4336 0.6432 0.1644 0.056 Uiso 1 1 calc R U
C12 C 0.44573(6) 0.7493(3) 0.31591(14) 0.0235(5) Uani 1 1 d . .
C13 C 0.45226(7) 0.9172(3) 0.32194(16) 0.0332(6) Uani 1 1 d . .
C14 C 0.42597(8) 1.0386(4) 0.2775(2) 0.0548(9) Uani 1 1 d . .
H14A H 0.4277 1.0356 0.2220 0.082 Uiso 1 1 calc R U
H14B H 0.4320 1.1485 0.2983 0.082 Uiso 1 1 calc R U
H14C H 0.4010 1.0108 0.2833 0.082 Uiso 1 1 calc R U
C15 C 0.48441(7) 0.9690(3) 0.37016(19) 0.0457(8) Uani 1 1 d . .
H15 H 0.4893 1.0825 0.3763 0.055 Uiso 1 1 calc R U
C16 C 0.50903(7) 0.8591(4) 0.40875(17) 0.0400(7) Uani 1 1 d . .
H16 H 0.5304 0.8968 0.4426 0.048 Uiso 1 1 calc R U
C17 C 0.50292(6) 0.6963(4) 0.39855(16) 0.0348(6) Uani 1 1 d . .
H17 H 0.5205 0.6212 0.4244 0.042 Uiso 1 1 calc R U
C18 C 0.47151(6) 0.6375(3) 0.35111(15) 0.0282(6) Uani 1 1 d . .
C19 C 0.46569(8) 0.4570(4) 0.3369(2) 0.0551(9) Uani 1 1 d . .
H19A H 0.4395 0.4325 0.3291 0.083 Uiso 1 1 calc R U
H19B H 0.4785 0.3960 0.3822 0.083 Uiso 1 1 calc R U
H19C H 0.4752 0.4251 0.2902 0.083 Uiso 1 1 calc R U
C20 C 0.36838(7) 0.7760(3) 0.51382(13) 0.0269(5) Uani 1 1 d . .
C21 C 0.37317(9) 0.9429(4) 0.55094(15) 0.0464(8) Uani 1 1 d . .
H21A H 0.3531 1.0139 0.5268 0.070 Uiso 1 1 calc R U
H21B H 0.3964 0.9898 0.5430 0.070 Uiso 1 1 calc R U
H21C H 0.3732 0.9334 0.6071 0.070 Uiso 1 1 calc R U
C22 C 0.33501(7) 0.6915(4) 0.48844(14) 0.0350(7) Uani 1 1 d . .
C23 C 0.29780(8) 0.7515(5) 0.49711(18) 0.0662(12) Uani 1 1 d . .
H23A H 0.2935 0.7248 0.5495 0.099 Uiso 1 1 calc R U
H23B H 0.2792 0.6988 0.4578 0.099 Uiso 1 1 calc R U
H23C H 0.2965 0.8701 0.4896 0.099 Uiso 1 1 calc R U
C24 C 0.34338(6) 0.5317(3) 0.46321(14) 0.0324(6) Uani 1 1 d . .
C25 C 0.31611(9) 0.3961(5) 0.43991(17) 0.0606(10) Uani 1 1 d . .
H25A H 0.3267 0.3136 0.4099 0.091 Uiso 1 1 calc R U
H25B H 0.2939 0.4409 0.4078 0.091 Uiso 1 1 calc R U
H25C H 0.3100 0.3458 0.4870 0.091 Uiso 1 1 calc R U
C26 C 0.38201(6) 0.5163(3) 0.47453(13) 0.0246(5) Uani 1 1 d . .
C27 C 0.40274(8) 0.3621(3) 0.46609(16) 0.0417(7) Uani 1 1 d . .
H27A H 0.4270 0.3896 0.4557 0.063 Uiso 1 1 calc R U
H27B H 0.3895 0.2975 0.4225 0.063 Uiso 1 1 calc R U
H27C H 0.4053 0.2985 0.5145 0.063 Uiso 1 1 calc R U
C28 C 0.39743(6) 0.6670(3) 0.50484(13) 0.0211(5) Uani 1 1 d . .
C29 C 0.43736(7) 0.6999(3) 0.53366(15) 0.0330(6) Uani 1 1 d . .
H29A H 0.4435 0.6764 0.5898 0.049 Uiso 1 1 calc R U
H29B H 0.4426 0.8147 0.5245 0.049 Uiso 1 1 calc R U
H29C H 0.4519 0.6299 0.5055 0.049 Uiso 1 1 calc R U
N1 N 0.35951(5) 0.6004(3) 0.21939(11) 0.0263(5) Uani 1 1 d . .
N2 N 0.41312(5) 0.6901(3) 0.26649(11) 0.0270(5) Uani 1 1 d . .
Ru1 Ru 0.36243(2) 0.72701(2) 0.38752(2) 0.01801(7) Uani 1 1 d . .
H1 H 0.3265(7) 0.709(3) 0.3303(15) 0.030(7) Uiso 1 1 d . .
H2 H 0.3453(7) 0.884(3) 0.3531(15) 0.042(8) Uiso 1 1 d . .
H3 H 0.3899(7) 0.884(4) 0.3780(16) 0.052(9) Uiso 1 1 d . .

loop_
_atom_site_aniso_label
_atom_site_aniso_U_11
_atom_site_aniso_U_22
_atom_site_aniso_U_33
_atom_site_aniso_U_23
_atom_site_aniso_U_13
_atom_site_aniso_U_12
C1 0.0178(11) 0.0202(11) 0.0231(12) -0.0016(10) 0.0023(9) 0.0001(9)
C2 0.0164(11) 0.0279(13) 0.0160(11) -0.0048(9) 0.0045(9) -0.0020(9)
C3 0.0281(13) 0.0268(13) 0.0169(11) -0.0001(10) 0.0042(10) 0.0031(10)
C4 0.0643(19) 0.0307(15) 0.0306(15) 0.0037(12) 0.0059(14) -0.0004(14)
C5 0.0211(12) 0.0492(17) 0.0262(13) -0.0063(12) -0.0022(10) 0.0120(12)
C6 0.0226(13) 0.061(2) 0.0298(14) -0.0172(14) 0.0086(11) -0.0160(13)
C7 0.0470(16) 0.0320(14) 0.0230(13) -0.0044(11) 0.0080(12) -0.0181(13)
C8 0.0330(13) 0.0243(13) 0.0181(12) -0.0046(10) -0.0008(10) 0.0014(10)
C9 0.067(2) 0.0323(16) 0.0399(17) -0.0033(13) -0.0103(15) 0.0174(14)
C10 0.0276(14) 0.087(2) 0.0291(15) -0.0302(16) 0.0121(12) -0.0130(15)
C11 0.0241(14) 0.089(2) 0.0314(15) -0.0282(16) 0.0150(12) -0.0121(15)
C12 0.0161(11) 0.0307(13) 0.0239(12) -0.0032(10) 0.0043(10) -0.0028(9)
C13 0.0225(12) 0.0313(14) 0.0445(16) 0.0052(12) 0.0030(11) -0.0013(11)
C14 0.0364(16) 0.0435(18) 0.080(2) 0.0241(17) -0.0019(16) -0.0030(14)
C15 0.0277(14) 0.0289(15) 0.077(2) -0.0081(15) 0.0008(14) -0.0060(12)
C16 0.0209(13) 0.0451(18) 0.0496(17) -0.0095(14) -0.0048(12) -0.0036(12)
C17 0.0172(12) 0.0466(17) 0.0406(16) 0.0040(13) 0.0047(11) 0.0074(11)
C18 0.0181(12) 0.0295(14) 0.0389(15) -0.0032(11) 0.0104(11) 0.0002(10)
C19 0.0352(16) 0.0298(16) 0.103(3) -0.0034(17) 0.0203(17) 0.0035(13)
C20 0.0313(13) 0.0355(14) 0.0139(11) 0.0012(10) 0.0040(10) 0.0069(11)
C21 0.076(2) 0.0403(17) 0.0229(14) -0.0021(12) 0.0086(14) 0.0213(15)
C22 0.0222(13) 0.067(2) 0.0169(12) 0.0133(13) 0.0060(10) 0.0085(13)
C23 0.0273(16) 0.146(4) 0.0291(16) 0.0263(19) 0.0139(13) 0.0273(19)
C24 0.0248(13) 0.0515(17) 0.0184(12) 0.0119(12) -0.0024(10) -0.0159(12)
C25 0.0530(19) 0.084(3) 0.0374(17) 0.0188(17) -0.0117(14) -0.0451(18)
C26 0.0288(13) 0.0265(13) 0.0168(12) 0.0049(10) 0.0000(10) -0.0034(10)
C27 0.0635(19) 0.0254(14) 0.0309(15) 0.0017(12) -0.0052(13) 0.0057(13)
C28 0.0187(11) 0.0269(12) 0.0166(11) 0.0037(10) 0.0008(9) -0.0006(10)
C29 0.0240(13) 0.0423(16) 0.0291(14) 0.0013(12) -0.0042(11) -0.0056(11)
N1 0.0151(9) 0.0411(12) 0.0234(10) -0.0118(9) 0.0057(8) -0.0042(9)
N2 0.0160(10) 0.0420(13) 0.0237(11) -0.0088(9) 0.0054(8) -0.0046(9)
Ru1 0.01645(11) 0.02345(11) 0.01428(11) 0.00176(7) 0.00319(7) 0.00369(7)

loop_
_atom_type_symbol
_atom_type_description
_atom_type_scat_dispersion_real
_atom_type_scat_dispersion_imag
_atom_type_scat_source
C C 0.0033 0.0016 'International Tables Vol C Tables 4.2.6.8 and 6.1.1.4'
H H 0.0000 0.0000 'International Tables Vol C Tables 4.2.6.8 and 6.1.1.4'
N N 0.0061 0.0033 'International Tables Vol C Tables 4.2.6.8 and 6.1.1.4'
Ru Ru -1.2594 0.8363 'International Tables Vol C Tables 4.2.6.8 and 6.1.1.4'

loop_
_geom_angle_atom_site_label_1
_geom_angle_atom_site_label_2
_geom_angle_atom_site_label_3
_geom_angle
N1 C1 N2 101.98(18)
N1 C1 Ru1 128.91(16)
N2 C1 Ru1 129.03(16)
C8 C2 C3 122.6(2)
C8 C2 N1 118.4(2)
C3 C2 N1 118.8(2)
C2 C3 C5 117.2(2)
C2 C3 C4 121.5(2)
C5 C3 C4 121.3(2)
C3 C4 H4A 109.5
C3 C4 H4B 109.5
H4A C4 H4B 109.5
C3 C4 H4C 109.5
H4A C4 H4C 109.5
H4B C4 H4C 109.5
C6 C5 C3 120.9(2)
C6 C5 H5 119.5
C3 C5 H5 119.5
C7 C6 C5 120.6(2)
C7 C6 H6 119.7
C5 C6 H6 119.7
C6 C7 C8 120.7(2)
C6 C7 H7 119.7
C8 C7 H7 119.7
C7 C8 C2 118.0(2)
C7 C8 C9 121.8(2)
C2 C8 C9 120.2(2)
C8 C9 H9A 109.5
C8 C9 H9B 109.5
H9A C9 H9B 109.5
C8 C9 H9C 109.5
H9A C9 H9C 109.5
H9B C9 H9C 109.5
C11 C10 N1 106.9(2)
C11 C10 H10 126.5
N1 C10 H10 126.5
C10 C11 N2 107.3(2)
C10 C11 H11 126.4
N2 C11 H11 126.4
C18 C12 C13 121.3(2)
C18 C12 N2 118.9(2)
C13 C12 N2 119.6(2)
C15 C13 C12 117.5(2)
C15 C13 C14 120.9(3)
C12 C13 C14 121.6(2)
C13 C14 H14A 109.5
C13 C14 H14B 109.5
H14A C14 H14B 109.5
C13 C14 H14C 109.5
H14A C14 H14C 109.5
H14B C14 H14C 109.5
C16 C15 C13 121.3(3)
C16 C15 H15 119.4
C13 C15 H15 119.4
C17 C16 C15 120.0(2)
C17 C16 H16 120.0
C15 C16 H16 120.0
C16 C17 C18 121.4(2)
C16 C17 H17 119.3
C18 C17 H17 119.3
C12 C18 C17 118.3(2)
C12 C18 C19 120.5(2)
C17 C18 C19 121.2(2)
C18 C19 H19A 109.5
C18 C19 H19B 109.5
H19A C19 H19B 109.5
C18 C19 H19C 109.5
H19A C19 H19C 109.5
H19B C19 H19C 109.5
C22 C20 C28 107.4(2)
C22 C20 C21 127.0(2)
C28 C20 C21 125.4(2)
C22 C20 Ru1 71.35(14)
C28 C20 Ru1 73.59(13)
C21 C20 Ru1 125.04(17)
C20 C21 H21A 109.5
C20 C21 H21B 109.5
H21A C21 H21B 109.5
C20 C21 H21C 109.5
H21A C21 H21C 109.5
H21B C21 H21C 109.5
C20 C22 C24 108.2(2)
C20 C22 C23 125.4(3)
C24 C22 C23 125.9(3)
C20 C22 Ru1 71.07(14)
C24 C22 Ru1 73.61(14)
C23 C22 Ru1 127.37(18)
C22 C23 H23A 109.5
C22 C23 H23B 109.5
H23A C23 H23B 109.5
C22 C23 H23C 109.5
H23A C23 H23C 109.5
H23B C23 H23C 109.5
C26 C24 C22 108.1(2)
C26 C24 C25 125.9(3)
C22 C24 C25 125.5(3)
C26 C24 Ru1 74.07(13)
C22 C24 Ru1 69.08(14)
C25 C24 Ru1 129.08(18)
C24 C25 H25A 109.5
C24 C25 H25B 109.5
H25A C25 H25B 109.5
C24 C25 H25C 109.5
H25A C25 H25C 109.5
H25B C25 H25C 109.5
C28 C26 C24 107.7(2)
C28 C26 C27 125.9(2)
C24 C26 C27 126.0(2)
C28 C26 Ru1 69.75(13)
C24 C26 Ru1 69.84(13)
C27 C26 Ru1 131.81(17)
C26 C27 H27A 109.5
C26 C27 H27B 109.5
H27A C27 H27B 109.5
C26 C27 H27C 109.5
H27A C27 H27C 109.5
H27B C27 H27C 109.5
C26 C28 C20 108.6(2)
C26 C28 C29 125.9(2)
C20 C28 C29 124.9(2)
C26 C28 Ru1 74.19(13)
C20 C28 Ru1 69.00(12)
C29 C28 Ru1 129.17(16)
C28 C29 H29A 109.5
C28 C29 H29B 109.5
H29A C29 H29B 109.5
C28 C29 H29C 109.5
H29A C29 H29C 109.5
H29B C29 H29C 109.5
C1 N1 C10 112.19(19)
C1 N1 C2 127.24(18)
C10 N1 C2 120.56(19)
C1 N2 C11 111.63(19)
C1 N2 C12 127.11(19)
C11 N2 C12 121.16(19)
C1 Ru1 C20 156.19(9)
C1 Ru1 C22 156.60(11)
C20 Ru1 C22 37.58(10)
C1 Ru1 C28 120.44(9)
C20 Ru1 C28 37.40(9)
C22 Ru1 C28 61.90(9)
C1 Ru1 C24 120.70(10)
C20 Ru1 C24 62.23(10)
C22 Ru1 C24 37.31(11)
C28 Ru1 C24 60.89(8)
C1 Ru1 C26 105.79(9)
C20 Ru1 C26 61.56(9)
C22 Ru1 C26 61.29(9)
C28 Ru1 C26 36.07(8)
C24 Ru1 C26 36.09(9)
C1 Ru1 H1 77.8(9)
C20 Ru1 H1 125.7(9)
C22 Ru1 H1 91.5(9)
C28 Ru1 H1 149.3(9)
C24 Ru1 H1 88.9(9)
C26 Ru1 H1 119.2(9)
C1 Ru1 H2 92.3(10)
C20 Ru1 H2 101.4(10)
C22 Ru1 H2 101.7(10)
C28 Ru1 H2 132.3(10)
C24 Ru1 H2 132.5(10)
C26 Ru1 H2 161.9(10)
H1 Ru1 H2 64.2(13)
C1 Ru1 H3 78.9(10)
C20 Ru1 H3 90.5(10)
C22 Ru1 H3 124.3(10)
C28 Ru1 H3 89.6(10)
C24 Ru1 H3 149.7(10)
C26 Ru1 H3 120.7(10)
H1 Ru1 H3 119.4(13)
H2 Ru1 H3 61.9(13)

loop_
_geom_bond_atom_site_label_1
_geom_bond_atom_site_label_2
_geom_bond_distance
C1 N1 1.377(3)
C1 N2 1.383(3)
C1 Ru1 2.029(2)
C2 C8 1.389(3)
C2 C3 1.392(3)
C2 N1 1.441(3)
C3 C5 1.395(3)
C3 C4 1.500(4)
C4 H4A 0.9800
C4 H4B 0.9800
C4 H4C 0.9800
C5 C6 1.378(4)
C5 H5 0.9500
C6 C7 1.370(4)
C6 H6 0.9500
C7 C8 1.388(3)
C7 H7 0.9500
C8 C9 1.512(4)
C9 H9A 0.9800
C9 H9B 0.9800
C9 H9C 0.9800
C10 C11 1.332(4)
C10 N1 1.381(3)
C10 H10 0.9500
C11 N2 1.384(3)
C11 H11 0.9500
C12 C18 1.386(3)
C12 C13 1.397(4)
C12 N2 1.438(3)
C13 C15 1.396(4)
C13 C14 1.506(4)
C14 H14A 0.9800
C14 H14B 0.9800
C14 H14C 0.9800
C15 C16 1.369(4)
C15 H15 0.9500
C16 C17 1.359(4)
C16 H16 0.9500
C17 C18 1.389(4)
C17 H17 0.9500
C18 C19 1.508(4)
C19 H19A 0.9800
C19 H19B 0.9800
C19 H19C 0.9800
C20 C22 1.421(4)
C20 C28 1.434(3)
C20 C21 1.508(4)
C20 Ru1 2.204(2)
C21 H21A 0.9800
C21 H21B 0.9800
C21 H21C 0.9800
C22 C24 1.432(4)
C22 C23 1.506(4)
C22 Ru1 2.208(2)
C23 H23A 0.9800
C23 H23B 0.9800
C23 H23C 0.9800
C24 C26 1.423(3)
C24 C25 1.510(4)
C24 Ru1 2.267(2)
C25 H25A 0.9800
C25 H25B 0.9800
C25 H25C 0.9800
C26 C28 1.421(3)
C26 C27 1.502(4)
C26 Ru1 2.323(2)
C27 H27A 0.9800
C27 H27B 0.9800
C27 H27C 0.9800
C28 C29 1.505(3)
C28 Ru1 2.265(2)
C29 H29A 0.9800
C29 H29B 0.9800
C29 H29C 0.9800
Ru1 H1 1.52(2)
Ru1 H2 1.51(3)
Ru1 H3 1.67(3)
